data_1523632
loop_
_publ_author_name
'Fornasini, M.L.'
'Palenzona, A.'

_publ_section_title
;
 Sr7 Pt3: an orthorhombic structure formed by Pt-centered trigonal prisms
;
_journal_name_full 'Journal of Solid State Chemistry'
_journal_page_first 30
_journal_page_last 33
_journal_volume 47
_journal_year 1983
_chemical_formula_sum 'Pt3 Sr7'
_space_group_IT_number 62
_symmetry_space_group_name_Hall '-P 2ac 2n'
_symmetry_space_group_name_H-M 'P n m a'
_cell_angle_alpha 90
_cell_angle_beta 90
_cell_angle_gamma 90
_cell_formula_units_Z 4
_cell_length_a 7.929
_cell_length_b 24.326
_cell_length_c 7.1
_cell_volume 1369.454
_citation_journal_id_ASTM JSSCBI
_cod_data_source_file Fornasini_JSSCBI_1983_1829.cif
_cod_data_source_block Pt3Sr7
_cod_database_code 1523632

loop_
_symmetry_equiv_pos_as_xyz
x,y,z
-x+1/2,-y,z+1/2
x+1/2,-y+1/2,-z+1/2
-x,y+1/2,-z
-x,-y,-z
x-1/2,y,-z-1/2
-x-1/2,y-1/2,z-1/2
x,-y-1/2,z

loop_
_atom_site_label
_atom_site_type_symbol
_atom_site_fract_x
_atom_site_fract_y
_atom_site_fract_z
_atom_site_occupancy
_atom_site_U_iso_or_equiv
Sr2 Sr 0.3212 0.1744 0.1829 1 0.0
Pt1 Pt 0.0226 0.25 0.0364 1 0.0
Pt2 Pt 0.1184 0.0966 0.4615 1 0.0
Sr1 Sr 0.1764 0.25 0.6444 1 0.0
Sr4 Sr 0.459 0.1158 0.6514 1 0.0
Sr3 Sr 0.3298 0.0216 0.1808 1 0.0
